data_7205435
loop_
_publ_author_name
'Sun, Di'
'Wei, Zhan-Hua'
'Yang, Cheng-Feng'
'Wang, Dan-Feng'
'Zhang, Na'
'Huang, Rong-Bin'
'Zheng, Lan-Sun'

_publ_section_title
;
 pH-Dependent Ag(i) coordination architectures constructed from
 4-cyanopyridine and phthalic acid: from discrete structure to 2D sheet
;
_journal_issue 5
_journal_name_full CrystEngComm
_journal_page_first 1591
_journal_paper_doi 10.1039/c0ce00539h
_journal_volume 13
_journal_year 2011
_chemical_formula_moiety 'C28 H18 Ag4 N4 O9 '
_chemical_formula_sum 'C28 H18 Ag4 N4 O9'
_chemical_formula_weight 985.94
_chemical_name_systematic
;
?
;
_space_group_IT_number 9
_symmetry_cell_setting monoclinic
_symmetry_space_group_name_Hall 'C -2yc'
_symmetry_space_group_name_H-M 'C 1 c 1'
_atom_sites_solution_hydrogens geom
_atom_sites_solution_primary direct
_atom_sites_solution_secondary difmap
_audit_creation_method SHELXL-97
_cell_angle_alpha 90.00
_cell_angle_beta 109.49(3)
_cell_angle_gamma 90.00
_cell_formula_units_Z 4
_cell_length_a 33.834(7)
_cell_length_b 6.0198(12)
_cell_length_c 14.566(3)
_cell_measurement_reflns_used 9205
_cell_measurement_temperature 173(2)
_cell_measurement_theta_max 54.95
_cell_measurement_theta_min 6.41
_cell_volume 2796.7(11)
_computing_cell_refinement RAPID-AUTO
_computing_data_collection 'RAPID-AUTO (Rigaku Corporation, 1998)'
_computing_data_reduction 'CrystalStructure (Rigaku/MSC and Rigaku Corporation, 2002)'
_computing_molecular_graphics 'SHELXL-97 (Sheldrick, 1997)'
_computing_publication_material 'SHELXL-97 (Sheldrick, 1997)'
_computing_structure_refinement 'SHELXL-97 (Sheldrick, 1997)'
_computing_structure_solution 'SHELXS-97 (Sheldrick, 1997)'
_diffrn_ambient_temperature 173(2)
_diffrn_measured_fraction_theta_full 0.998
_diffrn_measured_fraction_theta_max 0.998
_diffrn_measurement_device_type 'Rigaku RAXIS-RAPID'
_diffrn_measurement_method '\w scan'
_diffrn_radiation_monochromator graphite
_diffrn_radiation_source 'fine-focus sealed tube'
_diffrn_radiation_type MoK\a
_diffrn_radiation_wavelength 0.71073
_diffrn_reflns_av_R_equivalents 0.0235
_diffrn_reflns_av_sigmaI/netI 0.0277
_diffrn_reflns_limit_h_max 41
_diffrn_reflns_limit_h_min -41
_diffrn_reflns_limit_k_max 7
_diffrn_reflns_limit_k_min -7
_diffrn_reflns_limit_l_max 17
_diffrn_reflns_limit_l_min -15
_diffrn_reflns_number 11489
_diffrn_reflns_theta_full 25.99
_diffrn_reflns_theta_max 25.99
_diffrn_reflns_theta_min 3.21
_exptl_absorpt_coefficient_mu 2.824
_exptl_absorpt_correction_T_max 0.8056
_exptl_absorpt_correction_T_min 0.7654
_exptl_absorpt_correction_type multi-scan
_exptl_absorpt_process_details 'ABSCOR (Higashi, 1995)'
_exptl_crystal_colour colorless
_exptl_crystal_density_diffrn 2.342
_exptl_crystal_density_method 'not measured'
_exptl_crystal_description prism
_exptl_crystal_F_000 1896
_exptl_crystal_size_max 0.10
_exptl_crystal_size_mid 0.10
_exptl_crystal_size_min 0.08
_refine_diff_density_max 0.452
_refine_diff_density_min -0.470
_refine_diff_density_rms 0.070
_refine_ls_abs_structure_details 'Flack H D (1983), Acta Cryst. A39, 876-881'
_refine_ls_abs_structure_Flack 0.738(19)
_refine_ls_extinction_method none
_refine_ls_goodness_of_fit_ref 1.041
_refine_ls_hydrogen_treatment constr
_refine_ls_matrix_type full
_refine_ls_number_parameters 407
_refine_ls_number_reflns 4847
_refine_ls_number_restraints 2
_refine_ls_restrained_S_all 1.041
_refine_ls_R_factor_all 0.0179
_refine_ls_R_factor_gt 0.0173
_refine_ls_shift/su_max 0.001
_refine_ls_shift/su_mean 0.000
_refine_ls_structure_factor_coef Fsqd
_refine_ls_weighting_details 'calc w=1/[\s^2^(Fo^2^)+(0.0200P)^2^+1.9566P] where P=(Fo^2^+2Fc^2^)/3'
_refine_ls_weighting_scheme calc
_refine_ls_wR_factor_gt 0.0408
_refine_ls_wR_factor_ref 0.0424
_reflns_number_gt 4770
_reflns_number_total 4847
_reflns_threshold_expression >2sigma(I)
_cod_data_source_file C0CE00539H.TXT
_cod_data_source_block p3
_cod_original_cell_volume 2796.7(10)
_cod_original_sg_symbol_H-M Cc
_cod_database_code 7205435

loop_
_symmetry_equiv_pos_as_xyz
'x, y, z'
'x, -y, z+1/2'
'x+1/2, y+1/2, z'
'x+1/2, -y+1/2, z+1/2'

loop_
_atom_site_label
_atom_site_type_symbol
_atom_site_fract_x
_atom_site_fract_y
_atom_site_fract_z
_atom_site_U_iso_or_equiv
_atom_site_adp_type
_atom_site_occupancy
_atom_site_symmetry_multiplicity
_atom_site_calc_flag
_atom_site_refinement_flags
_atom_site_disorder_assembly
_atom_site_disorder_group
Ag1 Ag -0.088500(8) 0.78145(5) -0.392302(19) 0.02632(7) Uani 1 1 d . . .
Ag2 Ag -0.053804(9) 0.68912(5) -0.17600(2) 0.03151(8) Uani 1 1 d . . .
Ag3 Ag -0.019667(8) 0.25903(5) -0.062897(19) 0.02118(7) Uani 1 1 d . . .
Ag4 Ag -0.054272(11) 0.35654(4) -0.46496(2) 0.02952(7) Uani 1 1 d . . .
C1 C -0.17518(11) 0.5770(5) -0.4283(3) 0.0193(7) Uani 1 1 d . . .
H1A H -0.1625 0.4554 -0.4494 0.023 Uiso 1 1 calc R . .
C2 C -0.21676(11) 0.5590(6) -0.4341(3) 0.0227(8) Uani 1 1 d . . .
H2A H -0.2325 0.4291 -0.4598 0.027 Uiso 1 1 calc R . .
C3 C -0.23468(11) 0.7353(6) -0.4016(3) 0.0219(8) Uani 1 1 d . . .
C4 C -0.21120(11) 0.9263(6) -0.3652(3) 0.0217(7) Uani 1 1 d . . .
H4A H -0.2231 1.0493 -0.3430 0.026 Uiso 1 1 calc R . .
C5 C -0.16997(11) 0.9299(6) -0.3629(3) 0.0197(7) Uani 1 1 d . . .
H5A H -0.1536 1.0585 -0.3381 0.024 Uiso 1 1 calc R . .
C6 C -0.27751(14) 0.7207(7) -0.4030(4) 0.0322(10) Uani 1 1 d . . .
C7 C 0.02104(10) 0.1165(5) -0.3965(3) 0.0175(7) Uani 1 1 d . . .
C8 C 0.05639(10) -0.0449(5) -0.3519(2) 0.0162(7) Uani 1 1 d . . .
C9 C 0.09688(10) -0.0009(6) -0.3533(3) 0.0203(7) Uani 1 1 d . . .
H9A H 0.1023 0.1323 -0.3820 0.024 Uiso 1 1 calc R . .
C10 C 0.12911(11) -0.1511(6) -0.3128(3) 0.0240(8) Uani 1 1 d . . .
H10A H 0.1565 -0.1190 -0.3133 0.029 Uiso 1 1 calc R . .
C11 C 0.12173(11) -0.3473(6) -0.2715(3) 0.0232(8) Uani 1 1 d . . .
H11A H 0.1438 -0.4512 -0.2458 0.028 Uiso 1 1 calc R . .
C12 C 0.08191(11) -0.3922(6) -0.2678(3) 0.0197(7) Uani 1 1 d . . .
H12A H 0.0770 -0.5251 -0.2381 0.024 Uiso 1 1 calc R . .
C13 C 0.04922(11) -0.2413(5) -0.3077(3) 0.0152(7) Uani 1 1 d . . .
C14 C 0.00646(11) -0.2876(5) -0.3022(3) 0.0146(7) Uani 1 1 d . . .
C15 C 0.06009(11) 0.1045(6) -0.1014(3) 0.0191(7) Uani 1 1 d . . .
H15A H 0.0425 -0.0191 -0.1277 0.023 Uiso 1 1 calc R . .
C16 C 0.10155(11) 0.0977(6) -0.0988(3) 0.0212(7) Uani 1 1 d . . .
H16A H 0.1122 -0.0264 -0.1235 0.025 Uiso 1 1 calc R . .
C17 C 0.12685(12) 0.2789(6) -0.0589(3) 0.0198(8) Uani 1 1 d . . .
C18 C 0.11036(11) 0.4593(6) -0.0255(3) 0.0231(8) Uani 1 1 d . . .
H18A H 0.1273 0.5845 0.0017 0.028 Uiso 1 1 calc R . .
C19 C 0.06830(11) 0.4537(6) -0.0324(3) 0.0212(8) Uani 1 1 d . . .
H19A H 0.0566 0.5786 -0.0109 0.025 Uiso 1 1 calc R . .
C20 C 0.17058(13) 0.2821(6) -0.0548(3) 0.0278(9) Uani 1 1 d . . .
C21 C -0.12741(10) 0.8862(5) -0.0834(3) 0.0161(7) Uani 1 1 d . . .
C22 C -0.16398(10) 1.0479(5) -0.1168(3) 0.0153(7) Uani 1 1 d . . .
C23 C -0.20369(11) 0.9940(6) -0.1153(3) 0.0194(7) Uani 1 1 d . . .
H23A H -0.2082 0.8542 -0.0901 0.023 Uiso 1 1 calc R . .
C24 C -0.23692(11) 1.1418(6) -0.1501(3) 0.0233(8) Uani 1 1 d . . .
H24A H -0.2640 1.1032 -0.1489 0.028 Uiso 1 1 calc R . .
C25 C -0.23031(11) 1.3463(6) -0.1866(3) 0.0231(8) Uani 1 1 d . . .
H25A H -0.2529 1.4477 -0.2106 0.028 Uiso 1 1 calc R . .
C26 C -0.19062(11) 1.4035(6) -0.1882(3) 0.0183(7) Uani 1 1 d . . .
H26A H -0.1863 1.5440 -0.2129 0.022 Uiso 1 1 calc R . .
C27 C -0.15743(11) 1.2559(5) -0.1538(3) 0.0141(7) Uani 1 1 d . . .
C28 C -0.11439(10) 1.3198(5) -0.1524(3) 0.0148(7) Uani 1 1 d . . .
N1 N -0.15205(10) 0.7599(5) -0.3940(3) 0.0181(7) Uani 1 1 d . . .
N2 N -0.31092(13) 0.7030(7) -0.4030(4) 0.0507(12) Uani 1 1 d . . .
N3 N 0.04393(11) 0.2775(5) -0.0684(3) 0.0186(7) Uani 1 1 d . . .
N4 N 0.20444(12) 0.2866(6) -0.0532(4) 0.0448(11) Uani 1 1 d . . .
O1 O -0.10900(8) 0.8523(4) -0.1429(2) 0.0260(6) Uani 1 1 d . . .
O1W O -0.05214(8) 1.0858(4) -0.2529(2) 0.0268(6) Uani 1 1 d . . .
H1WA H -0.0681 1.1845 -0.2423 0.032 Uiso 1 1 d R . .
H1WB H -0.0282 1.1345 -0.2505 0.032 Uiso 1 1 d R . .
O2 O -0.11896(9) 0.8038(4) 0.0004(2) 0.0290(7) Uani 1 1 d . . .
O3 O -0.10992(8) 1.3881(4) -0.23003(19) 0.0204(5) Uani 1 1 d . . .
O4 O -0.08530(8) 1.3036(4) -0.0707(2) 0.0195(6) Uani 1 1 d . . .
O5 O 0.00506(8) 0.2095(4) -0.3398(2) 0.0244(6) Uani 1 1 d . . .
O6 O 0.00937(9) 0.1496(4) -0.4865(2) 0.0273(6) Uani 1 1 d . . .
O7 O 0.00381(8) -0.3341(4) -0.22096(18) 0.0176(5) Uani 1 1 d . . .
O8 O -0.02363(8) -0.2697(4) -0.3823(2) 0.0162(6) Uani 1 1 d . . .

loop_
_atom_site_aniso_label
_atom_site_aniso_U_11
_atom_site_aniso_U_22
_atom_site_aniso_U_33
_atom_site_aniso_U_23
_atom_site_aniso_U_13
_atom_site_aniso_U_12
Ag1 0.01316(14) 0.03642(16) 0.03066(18) -0.00194(13) 0.00903(13) -0.00073(11)
Ag2 0.02582(16) 0.02873(15) 0.0506(2) 0.01486(15) 0.02681(15) 0.00644(12)
Ag3 0.01288(13) 0.02656(13) 0.02526(16) 0.00159(12) 0.00788(12) 0.00060(10)
Ag4 0.02428(13) 0.02083(12) 0.03132(17) 0.00187(12) -0.00687(12) -0.00185(12)
C1 0.0200(18) 0.0171(15) 0.0210(19) -0.0015(14) 0.0071(15) 0.0015(13)
C2 0.0194(18) 0.0220(17) 0.025(2) 0.0007(14) 0.0058(16) -0.0038(13)
C3 0.0093(19) 0.0329(19) 0.021(2) 0.0108(15) 0.0022(17) 0.0026(13)
C4 0.0230(19) 0.0272(17) 0.0172(19) 0.0019(14) 0.0097(16) 0.0057(14)
C5 0.0201(18) 0.0206(16) 0.0182(19) -0.0005(14) 0.0062(15) -0.0004(13)
C6 0.018(2) 0.037(2) 0.042(3) 0.0140(19) 0.009(2) 0.0067(16)
C7 0.0170(17) 0.0137(15) 0.023(2) 0.0010(14) 0.0087(16) -0.0039(13)
C8 0.0167(17) 0.0197(16) 0.0119(17) -0.0048(13) 0.0041(14) -0.0039(13)
C9 0.0168(17) 0.0270(18) 0.0186(19) -0.0012(14) 0.0076(15) -0.0053(14)
C10 0.0119(17) 0.040(2) 0.021(2) -0.0007(16) 0.0060(15) -0.0038(14)
C11 0.0134(17) 0.0317(19) 0.022(2) 0.0007(16) 0.0034(15) 0.0057(14)
C12 0.0176(18) 0.0213(16) 0.0184(19) 0.0018(14) 0.0036(15) 0.0023(13)
C13 0.0133(18) 0.0169(16) 0.015(2) -0.0018(12) 0.0039(16) -0.0001(11)
C14 0.0145(17) 0.0092(13) 0.022(2) -0.0035(13) 0.0089(15) -0.0002(12)
C15 0.0203(18) 0.0211(16) 0.0164(18) -0.0014(13) 0.0066(15) -0.0041(13)
C16 0.0227(19) 0.0234(17) 0.0190(19) 0.0021(14) 0.0087(16) 0.0019(14)
C17 0.0153(19) 0.0251(17) 0.020(2) 0.0086(14) 0.0076(17) 0.0022(13)
C18 0.0199(19) 0.0214(16) 0.024(2) 0.0007(15) 0.0019(16) -0.0035(14)
C19 0.0200(19) 0.0223(17) 0.019(2) -0.0010(14) 0.0039(16) -0.0001(13)
C20 0.023(2) 0.0278(18) 0.033(3) 0.0109(16) 0.009(2) 0.0032(15)
C21 0.0144(16) 0.0118(14) 0.0208(19) 0.0000(13) 0.0042(14) -0.0039(11)
C22 0.0132(16) 0.0186(15) 0.0143(18) -0.0015(13) 0.0049(14) -0.0007(12)
C23 0.0183(18) 0.0226(16) 0.0180(18) 0.0028(14) 0.0072(15) -0.0052(13)
C24 0.0115(17) 0.0346(19) 0.024(2) -0.0011(16) 0.0066(16) -0.0029(14)
C25 0.0176(18) 0.0288(18) 0.021(2) 0.0023(15) 0.0040(16) 0.0067(14)
C26 0.0175(18) 0.0188(16) 0.0178(18) -0.0002(13) 0.0048(15) 0.0002(13)
C27 0.0148(18) 0.0181(16) 0.0089(18) -0.0018(12) 0.0033(15) -0.0014(12)
C28 0.0151(17) 0.0121(14) 0.0184(18) 0.0004(13) 0.0073(15) 0.0003(13)
N1 0.0137(16) 0.0251(15) 0.0137(17) -0.0012(12) 0.0021(14) -0.0013(11)
N2 0.026(2) 0.054(2) 0.077(4) 0.027(2) 0.023(2) 0.0120(18)
N3 0.0188(17) 0.0191(15) 0.0207(19) 0.0008(12) 0.0105(15) -0.0008(11)
N4 0.020(2) 0.045(2) 0.071(3) 0.021(2) 0.018(2) 0.0039(15)
O1 0.0274(15) 0.0265(13) 0.0286(16) 0.0020(11) 0.0154(13) 0.0101(11)
O1W 0.0239(13) 0.0254(12) 0.0373(16) -0.0039(11) 0.0186(12) 0.0001(11)
O2 0.0293(16) 0.0278(14) 0.0289(17) 0.0097(12) 0.0084(14) 0.0064(11)
O3 0.0233(13) 0.0202(11) 0.0204(14) 0.0028(10) 0.0111(11) 0.0008(9)
O4 0.0127(14) 0.0260(12) 0.0183(15) -0.0004(12) 0.0033(12) -0.0007(10)
O5 0.0257(14) 0.0215(12) 0.0302(15) -0.0030(11) 0.0149(13) 0.0021(10)
O6 0.0251(14) 0.0258(14) 0.0302(17) 0.0081(12) 0.0082(13) 0.0056(11)
O7 0.0172(12) 0.0223(12) 0.0152(13) 0.0029(10) 0.0078(11) 0.0005(9)
O8 0.0098(12) 0.0224(12) 0.0164(14) 0.0017(9) 0.0043(11) -0.0003(9)

loop_
_atom_type_symbol
_atom_type_description
_atom_type_scat_dispersion_real
_atom_type_scat_dispersion_imag
_atom_type_scat_source
C C 0.0033 0.0016 'International Tables Vol C Tables 4.2.6.8 and 6.1.1.4'
H H 0.0000 0.0000 'International Tables Vol C Tables 4.2.6.8 and 6.1.1.4'
N N 0.0061 0.0033 'International Tables Vol C Tables 4.2.6.8 and 6.1.1.4'
O O 0.0106 0.0060 'International Tables Vol C Tables 4.2.6.8 and 6.1.1.4'
Ag Ag -0.8971 1.1015 'International Tables Vol C Tables 4.2.6.8 and 6.1.1.4'

loop_
_geom_angle_atom_site_label_1
_geom_angle_atom_site_label_2
_geom_angle_atom_site_label_3
_geom_angle
_geom_angle_site_symmetry_1
_geom_angle_site_symmetry_3
_geom_angle_publ_flag
N1 Ag1 O8 168.00(10) . 1_565 y
O7 Ag2 O1 158.03(9) 1_565 . y
O7 Ag2 O3 119.47(8) 1_565 1_545 y
O1 Ag2 O3 78.18(9) . 1_545 y
N3 Ag3 O4 168.98(10) . 1_545 y
O2 Ag4 O5 120.73(10) 2_564 . y
O2 Ag4 O4 91.95(10) 2_564 2_574 y
O5 Ag4 O4 145.68(8) . 2_574 y
O2 Ag4 O6 122.80(9) 2_564 . y
O5 Ag4 O6 52.70(9) . . y
O4 Ag4 O6 119.98(9) 2_574 . y
O2 Ag4 O8 132.19(10) 2_564 1_565 y
O5 Ag4 O8 82.15(9) . 1_565 y
O4 Ag4 O8 66.91(7) 2_574 1_565 y
O6 Ag4 O8 104.64(9) . 1_565 y
N1 C1 C2 122.6(3) . . ?
N1 C1 H1A 118.7 . . ?
C2 C1 H1A 118.7 . . ?
C3 C2 C1 118.1(3) . . ?
C3 C2 H2A 120.9 . . ?
C1 C2 H2A 120.9 . . ?
C2 C3 C4 120.2(3) . . ?
C2 C3 C6 120.0(3) . . ?
C4 C3 C6 119.7(3) . . ?
C5 C4 C3 117.6(3) . . ?
C5 C4 H4A 121.2 . . ?
C3 C4 H4A 121.2 . . ?
N1 C5 C4 123.0(3) . . ?
N1 C5 H5A 118.5 . . ?
C4 C5 H5A 118.5 . . ?
N2 C6 C3 178.0(5) . . ?
O6 C7 O5 124.1(3) . . ?
O6 C7 C8 118.7(3) . . ?
O5 C7 C8 117.2(3) . . ?
C9 C8 C13 119.0(3) . . ?
C9 C8 C7 120.7(3) . . ?
C13 C8 C7 120.4(3) . . ?
C10 C9 C8 120.3(3) . . ?
C10 C9 H9A 119.9 . . ?
C8 C9 H9A 119.9 . . ?
C11 C10 C9 120.7(3) . . ?
C11 C10 H10A 119.7 . . ?
C9 C10 H10A 119.7 . . ?
C10 C11 C12 120.0(3) . . ?
C10 C11 H11A 120.0 . . ?
C12 C11 H11A 120.0 . . ?
C11 C12 C13 119.9(3) . . ?
C11 C12 H12A 120.0 . . ?
C13 C12 H12A 120.0 . . ?
C12 C13 C8 120.2(3) . . ?
C12 C13 C14 120.0(3) . . ?
C8 C13 C14 119.8(3) . . ?
O7 C14 O8 126.9(3) . . ?
O7 C14 C13 117.8(3) . . ?
O8 C14 C13 115.3(3) . . ?
N3 C15 C16 122.8(3) . . ?
N3 C15 H15A 118.6 . . ?
C16 C15 H15A 118.6 . . ?
C17 C16 C15 117.6(3) . . ?
C17 C16 H16A 121.2 . . ?
C15 C16 H16A 121.2 . . ?
C18 C17 C16 120.0(3) . . ?
C18 C17 C20 119.9(3) . . ?
C16 C17 C20 120.1(3) . . ?
C17 C18 C19 118.6(3) . . ?
C17 C18 H18A 120.7 . . ?
C19 C18 H18A 120.7 . . ?
N3 C19 C18 121.9(3) . . ?
N3 C19 H19A 119.1 . . ?
C18 C19 H19A 119.1 . . ?
N4 C20 C17 178.8(5) . . ?
O1 C21 O2 127.4(3) . . ?
O1 C21 C22 115.3(3) . . ?
O2 C21 C22 117.3(3) . . ?
C23 C22 C27 119.3(3) . . ?
C23 C22 C21 122.2(3) . . ?
C27 C22 C21 118.4(3) . . ?
C22 C23 C24 120.9(3) . . ?
C22 C23 H23A 119.6 . . ?
C24 C23 H23A 119.6 . . ?
C25 C24 C23 119.6(3) . . ?
C25 C24 H24A 120.2 . . ?
C23 C24 H24A 120.2 . . ?
C24 C25 C26 120.3(3) . . ?
C24 C25 H25A 119.8 . . ?
C26 C25 H25A 119.8 . . ?
C27 C26 C25 120.2(3) . . ?
C27 C26 H26A 119.9 . . ?
C25 C26 H26A 119.9 . . ?
C26 C27 C22 119.7(3) . . ?
C26 C27 C28 120.3(3) . . ?
C22 C27 C28 119.9(3) . . ?
O3 C28 O4 125.4(3) . . ?
O3 C28 C27 118.6(3) . . ?
O4 C28 C27 116.0(3) . . ?
C5 N1 C1 118.5(3) . . ?
C5 N1 Ag1 120.9(2) . . ?
C1 N1 Ag1 120.7(2) . . ?
C15 N3 C19 119.1(3) . . ?
C15 N3 Ag3 120.0(2) . . ?
C19 N3 Ag3 120.8(2) . . ?
C21 O1 Ag2 148.1(2) . . ?
H1WA O1W H1WB 113.8 . . ?
C21 O2 Ag4 105.7(2) . 2_565 ?
C28 O3 Ag2 104.8(2) . 1_565 ?
C28 O4 Ag3 120.7(2) . 1_565 ?
C28 O4 Ag4 122.4(2) . 2_575 ?
Ag3 O4 Ag4 82.10(8) 1_565 2_575 ?
C7 O5 Ag4 95.8(2) . . ?
C7 O6 Ag4 86.2(2) . . ?
C14 O7 Ag2 127.1(2) . 1_545 ?
C14 O8 Ag1 123.7(2) . 1_545 ?
C14 O8 Ag4 115.14(19) . 1_545 ?
Ag1 O8 Ag4 81.58(8) 1_545 1_545 ?

loop_
_geom_bond_atom_site_label_1
_geom_bond_atom_site_label_2
_geom_bond_distance
_geom_bond_site_symmetry_2
_geom_bond_publ_flag
Ag1 N1 2.146(3) . y
Ag1 O8 2.173(3) 1_565 y
Ag1 Ag2 3.0242(10) . y
Ag1 Ag4 3.1340(6) . y
Ag2 O7 2.258(2) 1_565 y
Ag2 O1 2.299(3) . y
Ag2 O3 2.552(2) 1_545 y
Ag2 Ag3 3.0792(7) . y
Ag2 Ag4 3.0914(8) 2_565 y
Ag3 N3 2.183(3) . y
Ag3 O4 2.202(3) 1_545 y
Ag3 Ag4 3.1426(6) 2_565 y
Ag4 O2 2.289(3) 2_564 y
Ag4 O5 2.386(3) . y
Ag4 O4 2.565(3) 2_574 y
Ag4 O6 2.596(3) . y
Ag4 O8 2.599(3) 1_565 y
Ag4 Ag2 3.0914(8) 2_564 y
Ag4 Ag3 3.1426(6) 2_564 y
C1 N1 1.346(4) . ?
C1 C2 1.385(5) . ?
C1 H1A 0.9500 . ?
C2 C3 1.382(5) . ?
C2 H2A 0.9500 . ?
C3 C4 1.397(5) . ?
C3 C6 1.445(5) . ?
C4 C5 1.384(5) . ?
C4 H4A 0.9500 . ?
C5 N1 1.343(5) . ?
C5 H5A 0.9500 . ?
C6 N2 1.135(6) . ?
C7 O6 1.253(5) . ?
C7 O5 1.258(4) . ?
C7 C8 1.509(5) . ?
C8 C9 1.402(4) . ?
C8 C13 1.406(5) . ?
C9 C10 1.387(5) . ?
C9 H9A 0.9500 . ?
C10 C11 1.385(5) . ?
C10 H10A 0.9500 . ?
C11 C12 1.393(5) . ?
C11 H11A 0.9500 . ?
C12 C13 1.399(5) . ?
C12 H12A 0.9500 . ?
C13 C14 1.501(5) . ?
C14 O7 1.248(4) . ?
C14 O8 1.271(5) . ?
C15 N3 1.338(5) . ?
C15 C16 1.391(5) . ?
C15 H15A 0.9500 . ?
C16 C17 1.389(5) . ?
C16 H16A 0.9500 . ?
C17 C18 1.382(5) . ?
C17 C20 1.461(5) . ?
C18 C19 1.393(5) . ?
C18 H18A 0.9500 . ?
C19 N3 1.339(5) . ?
C19 H19A 0.9500 . ?
C20 N4 1.138(6) . ?
C21 O1 1.240(4) . ?
C21 O2 1.259(4) . ?
C21 C22 1.521(4) . ?
C22 C23 1.389(4) . ?
C22 C27 1.409(5) . ?
C23 C24 1.390(5) . ?
C23 H23A 0.9500 . ?
C24 C25 1.388(5) . ?
C24 H24A 0.9500 . ?
C25 C26 1.394(5) . ?
C25 H25A 0.9500 . ?
C26 C27 1.388(5) . ?
C26 H26A 0.9500 . ?
C27 C28 1.500(5) . ?
C28 O3 1.258(4) . ?
C28 O4 1.270(5) . ?
O1W H1WA 0.8499 . ?
O1W H1WB 0.8501 . ?
O2 Ag4 2.289(3) 2_565 ?
O3 Ag2 2.552(2) 1_565 ?
O4 Ag3 2.202(3) 1_565 ?
O4 Ag4 2.565(3) 2_575 ?
O7 Ag2 2.258(2) 1_545 ?
O8 Ag1 2.173(3) 1_545 ?
O8 Ag4 2.599(3) 1_545 ?

loop_
_geom_hbond_atom_site_label_D
_geom_hbond_atom_site_label_H
_geom_hbond_atom_site_label_A
_geom_hbond_distance_DH
_geom_hbond_distance_HA
_geom_hbond_distance_DA
_geom_hbond_angle_DHA
_geom_hbond_site_symmetry_A
O1W H1WA O3 0.85 1.93 2.771(3) 172.7 .
O1W H1WB O5 0.85 2.04 2.746(3) 140.6 1_565
